data_2014577
loop_
_publ_author_name
'Chruszcz, Maksymilian'
'Cymborowski, Marcin'
'Gawlicka-Chruszcz, Anna'
'Yasukawa, Shoichi'
'Ferrara, Joseph D.'
'Minor, Wladek'

_publ_section_title
;
 <small>L</small>-Methioninium chloride and
 <small>L</small>-selenomethioninium chloride at 103K
;
_journal_issue 12
_journal_name_full 'Acta Crystallographica Section C'
_journal_page_first o868
_journal_page_last o871
_journal_paper_doi 10.1107/S0108270104025223
_journal_volume 60
_journal_year 2004
_chemical_formula_moiety 'C5 H12 N O2 Se + , Cl -'
_chemical_formula_sum 'C5 H12 Cl N O2 Se'
_chemical_formula_weight 232.57
_chemical_name_common 'L-Selenomethioninium chloride'
_chemical_name_systematic
;
(S)-1-Carboxy-3-(methylselanyl)propanaminium chloride
;
_space_group_IT_number 19
_symmetry_cell_setting orthorhombic
_symmetry_space_group_name_Hall 'P 2ac 2ab'
_symmetry_space_group_name_H-M 'P 21 21 21'
_atom_sites_solution_hydrogens difmap
_atom_sites_solution_primary direct
_atom_sites_solution_secondary difmap
_cell_angle_alpha 90.00
_cell_angle_beta 90.00
_cell_angle_gamma 90.00
_cell_formula_units_Z 4
_cell_length_a 5.2370(5)
_cell_length_b 7.0660(3)
_cell_length_c 25.0960(12)
_cell_measurement_reflns_used 18743
_cell_measurement_temperature 103(2)
_cell_measurement_theta_max 31.53
_cell_measurement_theta_min 2.99
_cell_volume 928.67(11)
_computing_cell_refinement HKL2000
_computing_data_collection 'HKL2000 (Otwinowski & Minor, 1997)'
_computing_data_reduction HKL2000
_computing_molecular_graphics 'ORTEPIII (Burnett & Johnson, 1996), ORTEP-3 (Farrugia, 1997) and HKL2000'
_computing_publication_material SHELXL97
_computing_structure_refinement 'SHELXL97 (Sheldrick, 1997) and HKL2000'
_computing_structure_solution 'SHELXS97 (Sheldrick, 1997)'
_diffrn_ambient_temperature 103(2)
_diffrn_detector_area_resol_mean 10.00
_diffrn_measured_fraction_theta_full 0.996
_diffrn_measured_fraction_theta_max 0.996
_diffrn_measurement_device_type 'Rigaku R-AXIS RAPID'
_diffrn_measurement_method '\w scan with \c offset'
_diffrn_radiation_monochromator graphite
_diffrn_radiation_source 'fine-focus sealed tube'
_diffrn_radiation_type MoK\a
_diffrn_radiation_wavelength 0.71073
_diffrn_reflns_av_R_equivalents 0.0603
_diffrn_reflns_av_sigmaI/netI 0.0497
_diffrn_reflns_limit_h_max 7
_diffrn_reflns_limit_h_min -7
_diffrn_reflns_limit_k_max 10
_diffrn_reflns_limit_k_min -9
_diffrn_reflns_limit_l_max 36
_diffrn_reflns_limit_l_min -36
_diffrn_reflns_number 18743
_diffrn_reflns_theta_full 31.53
_diffrn_reflns_theta_max 31.53
_diffrn_reflns_theta_min 2.99
_diffrn_standards_decay_% none
_diffrn_standards_interval_count 0
_diffrn_standards_interval_time 0
_diffrn_standards_number 0
_exptl_absorpt_coefficient_mu 4.280
_exptl_absorpt_correction_T_max 0.652
_exptl_absorpt_correction_T_min 0.592
_exptl_absorpt_correction_type multi-scan
_exptl_absorpt_process_details '(Software?; Otwinowski et al., 2003)'
_exptl_crystal_colour colourless
_exptl_crystal_density_diffrn 1.663
_exptl_crystal_density_meas ?
_exptl_crystal_density_method 'not measured'
_exptl_crystal_description prism
_exptl_crystal_F_000 464
_exptl_crystal_size_max 0.40
_exptl_crystal_size_mid 0.10
_exptl_crystal_size_min 0.10
_refine_diff_density_max 0.888
_refine_diff_density_min -0.874
_refine_ls_abs_structure_details 'Flack (1983), with how many Friedel pairs'
_refine_ls_abs_structure_Flack 0.000(7)
_refine_ls_extinction_method none
_refine_ls_goodness_of_fit_ref 1.054
_refine_ls_hydrogen_treatment mixed
_refine_ls_matrix_type full
_refine_ls_number_parameters 125
_refine_ls_number_reflns 3082
_refine_ls_number_restraints 0
_refine_ls_restrained_S_all 1.054
_refine_ls_R_factor_all 0.0284
_refine_ls_R_factor_gt 0.0264
_refine_ls_shift/su_max 0.002
_refine_ls_shift/su_mean 0.000
_refine_ls_structure_factor_coef Fsqd
_refine_ls_weighting_details 'calc w = 1/[\s^2^(Fo^2^)+(0.0322P)^2^+0.0408P] where P=(Fo^2^+2Fc^2^)/3'
_refine_ls_weighting_scheme calc
_refine_ls_wR_factor_gt 0.0680
_refine_ls_wR_factor_ref 0.0691
_reflns_number_gt 2934
_reflns_number_total 3082
_reflns_threshold_expression I>-3\s(I)
_cod_data_source_file sx1150.cif
_cod_data_source_block II
_cod_depositor_comments
;
The following automatic conversions were performed:

'_exptl_crystal_density_meas' value 'not measured' was changed to '?'
- the value is perceived as not measured.

Automatic conversion script
Id: cif_fix_values 3008 2015-01-20 13:52:24Z robertas 
;
_cod_original_formula_sum 'C5 H12 Cl1 N1 O2 Se1'
_cod_database_code 2014577

loop_
_symmetry_equiv_pos_as_xyz
'x, y, z'
'-x+1/2, -y, z+1/2'
'-x, y+1/2, -z+1/2'
'x+1/2, -y+1/2, -z'

loop_
_atom_site_label
_atom_site_fract_x
_atom_site_fract_y
_atom_site_fract_z
_atom_site_U_iso_or_equiv
_atom_site_adp_type
_atom_site_calc_flag
_atom_site_refinement_flags
_atom_site_occupancy
_atom_site_disorder_assembly
_atom_site_disorder_group
_atom_site_type_symbol
Se 0.71402(4) 0.57507(3) 0.017152(7) 0.02378(7) Uani d . 1 . . Se
Cl 0.21581(8) 0.44426(6) 0.188426(17) 0.01971(9) Uani d . 1 . . Cl
O1 0.5460(3) 1.1378(2) 0.13950(6) 0.0294(3) Uani d . 1 . . O
H1 0.4310 1.2125 0.1465 0.044 Uiso calc R 1 . . H
O2 0.3523(2) 0.9557(2) 0.20089(5) 0.0205(3) Uani d . 1 . . O
N 0.7315(3) 0.7051(2) 0.20536(6) 0.0186(3) Uani d . 1 . . N
C1 0.5298(3) 0.9897(3) 0.17127(7) 0.0181(3) Uani d . 1 . . C
C2 0.7659(3) 0.8655(3) 0.16786(7) 0.0177(3) Uani d . 1 . . C
C3 0.8299(3) 0.7981(3) 0.11150(7) 0.0181(3) Uani d . 1 . . C
C4 0.6225(4) 0.6758(3) 0.08678(7) 0.0209(3) Uani d . 1 . . C
C5 0.9736(5) 0.3972(4) 0.04151(10) 0.0360(5) Uani d . 1 . . C
H5A 1.0436 0.3311 0.0114 0.054 Uiso calc R 1 . . H
H5B 0.8978 0.3079 0.0656 0.054 Uiso calc R 1 . . H
H5C 1.1071 0.4650 0.0595 0.054 Uiso calc R 1 . . H
H1C3 0.852(4) 0.902(4) 0.0899(9) 0.015(5) Uiso d . 1 . . H
H1C4 0.481(6) 0.746(4) 0.0792(10) 0.034(7) Uiso d . 1 . . H
H2N 0.855(5) 0.613(4) 0.2032(11) 0.028(6) Uiso d . 1 . . H
H2C3 0.977(5) 0.726(4) 0.1119(9) 0.024(6) Uiso d . 1 . . H
H2C4 0.586(5) 0.571(4) 0.1072(10) 0.025(6) Uiso d . 1 . . H
H3N 0.751(5) 0.751(5) 0.2421(11) 0.037(7) Uiso d . 1 . . H
H1C2 0.919(5) 0.939(4) 0.1832(11) 0.031(7) Uiso d . 1 . . H
H1N 0.605(7) 0.654(5) 0.1965(12) 0.047(9) Uiso d . 1 . . H

loop_
_atom_site_aniso_label
_atom_site_aniso_U_11
_atom_site_aniso_U_22
_atom_site_aniso_U_33
_atom_site_aniso_U_12
_atom_site_aniso_U_13
_atom_site_aniso_U_23
Se 0.02651(10) 0.02612(12) 0.01871(9) -0.00204(7) 0.00173(6) -0.00497(7)
Cl 0.01778(15) 0.0197(2) 0.02165(18) 0.00465(16) 0.00117(13) 0.00137(14)
O1 0.0337(7) 0.0209(8) 0.0335(8) 0.0107(6) 0.0142(6) 0.0069(6)
O2 0.0149(5) 0.0216(7) 0.0249(6) 0.0018(4) 0.0031(4) 0.0000(5)
N 0.0159(6) 0.0213(8) 0.0187(6) 0.0037(6) -0.0003(5) -0.0003(5)
C1 0.0170(7) 0.0193(9) 0.0180(7) 0.0021(6) 0.0004(6) -0.0028(6)
C2 0.0145(7) 0.0195(8) 0.0190(7) 0.0014(6) 0.0011(5) -0.0009(6)
C3 0.0158(7) 0.0210(9) 0.0175(7) 0.0021(6) 0.0028(5) -0.0007(6)
C4 0.0193(7) 0.0260(10) 0.0174(8) -0.0022(6) 0.0015(6) -0.0027(7)
C5 0.0343(10) 0.0306(13) 0.0432(13) 0.0058(9) -0.0024(9) -0.0104(10)

loop_
_atom_type_symbol
_atom_type_description
_atom_type_scat_dispersion_real
_atom_type_scat_dispersion_imag
_atom_type_scat_source
C C 0.0033 0.0016 'International Tables Vol C Tables 4.2.6.8 and 6.1.1.4'
H H 0.0000 0.0000 'International Tables Vol C Tables 4.2.6.8 and 6.1.1.4'
N N 0.0061 0.0033 'International Tables Vol C Tables 4.2.6.8 and 6.1.1.4'
O O 0.0106 0.0060 'International Tables Vol C Tables 4.2.6.8 and 6.1.1.4'
Cl Cl 0.1484 0.1585 'International Tables Vol C Tables 4.2.6.8 and 6.1.1.4'
Se Se -0.0929 2.2259 'International Tables Vol C Tables 4.2.6.8 and 6.1.1.4'

loop_
_geom_angle_atom_site_label_1
_geom_angle_atom_site_label_2
_geom_angle_atom_site_label_3
_geom_angle
_geom_angle_publ_flag
C4 Se C5 97.24(9) yes
C1 O1 H1 109.5 ?
C2 N H2N 114.6(18) ?
C2 N H3N 109.4(19) ?
H2N N H3N 102(2) ?
C2 N H1N 106(2) ?
H2N N H1N 105(3) ?
H3N N H1N 120(3) ?
O2 C1 O1 125.20(17) yes
O2 C1 C2 122.94(17) yes
O1 C1 C2 111.84(15) yes
N C2 C1 107.88(13) yes
N C2 C3 112.01(15) yes
C1 C2 C3 114.23(14) yes
N C2 H1C2 104.0(16) ?
C1 C2 H1C2 108.9(16) ?
C3 C2 H1C2 109.4(15) ?
C4 C3 C2 113.45(14) yes
C4 C3 H1C3 107.6(14) ?
C2 C3 H1C3 108.8(14) ?
C4 C3 H2C3 106.6(17) ?
C2 C3 H2C3 110.1(14) ?
H1C3 C3 H2C3 110(2) ?
C3 C4 Se 113.47(12) yes
C3 C4 H1C4 110.8(18) ?
Se C4 H1C4 102.2(16) ?
C3 C4 H2C4 112.2(16) ?
Se C4 H2C4 105.0(17) ?
H1C4 C4 H2C4 113(2) ?
Se C5 H5A 109.5 ?
Se C5 H5B 109.5 ?
H5A C5 H5B 109.5 ?
Se C5 H5C 109.5 ?
H5A C5 H5C 109.5 ?
H5B C5 H5C 109.5 ?

loop_
_geom_bond_atom_site_label_1
_geom_bond_atom_site_label_2
_geom_bond_site_symmetry_2
_geom_bond_distance
_geom_bond_publ_flag
Se C4 . 1.9467(18) yes
Se C5 . 1.950(2) yes
O1 C1 . 1.319(2) yes
O1 H1 . 0.8200 ?
O2 C1 . 1.214(2) yes
N C2 . 1.484(2) yes
N H2N . 0.92(3) ?
N H3N . 0.98(3) ?
N H1N . 0.79(3) ?
C1 C2 . 1.518(2) yes
C2 C3 . 1.530(2) yes
C2 H1C2 . 1.03(3) ?
C3 C4 . 1.520(3) yes
C3 H1C3 . 0.92(2) ?
C3 H2C3 . 0.92(3) ?
C4 H1C4 . 0.91(3) ?
C4 H2C4 . 0.92(3) ?
C5 H5A . 0.9600 ?
C5 H5B . 0.9600 ?
C5 H5C . 0.9600 ?

loop_
_geom_hbond_atom_site_label_D
_geom_hbond_atom_site_label_H
_geom_hbond_atom_site_label_A
_geom_hbond_site_symmetry_A
_geom_hbond_distance_DH
_geom_hbond_distance_HA
_geom_hbond_distance_DA
_geom_hbond_angle_DHA
N H1N Cl . 0.79(3) 2.53(3) 3.2974(17) 166(3)
N H2N Cl 1_655 0.92(3) 2.26(3) 3.1638(16) 166(2)
N H3N Cl 3_655 0.98(3) 2.22(3) 3.1681(17) 161(3)
O1 H1 Cl 1_565 0.82 2.25 3.0309(16) 160
C2 H1C2 O2 1_655 1.03(3) 2.32(3) 3.244(2) 149(2)

loop_
_geom_torsion_atom_site_label_1
_geom_torsion_atom_site_label_2
_geom_torsion_atom_site_label_3
_geom_torsion_atom_site_label_4
_geom_torsion
_geom_torsion_publ_flag
O2 C1 C2 N 0.7(2) yes
O1 C1 C2 N 179.19(16) yes
O2 C1 C2 C3 125.94(19) yes
O1 C1 C2 C3 -55.6(2) yes
N C2 C3 C4 61.1(2) yes
C1 C2 C3 C4 -61.9(2) yes
C2 C3 C4 Se -175.86(13) yes
C5 Se C4 C3 70.09(16) yes

loop_
_cod_related_entry_id
_cod_related_entry_database
_cod_related_entry_code
1 ChemSpider 21181204
